data_7227349
loop_
_publ_author_name
'Parra, Nicole'
'Belmar, Julio B.'
'Jim\'enez, Claudio A.'
'Pas\'an, Jorge'
'Ruiz-P\'erez, Catalina'

_publ_section_title
;
 Crystal structure analysis of supramolecular arrangements in
 bis(1-isoquinolinecarboxamide)alkanes and their Ag(i) complexes
;
_journal_issue 7
_journal_name_full CrystEngComm
_journal_page_first 1076
_journal_paper_doi 10.1039/C6CE02393B
_journal_volume 19
_journal_year 2017
_chemical_formula_moiety 'Ag, (C22 H18 N4 O2), (Cl O4)'
_chemical_formula_sum 'C22 H18 Ag Cl N4 O6'
_chemical_formula_weight 577.72
_chemical_name_systematic
;
 ?
;
_space_group_crystal_system monoclinic
_space_group_IT_number 14
_space_group_name_Hall '-P 2ybc'
_space_group_name_H-M_alt 'P 1 21/c 1'
_symmetry_space_group_name_Hall '-P 2ybc'
_symmetry_space_group_name_H-M 'P 1 21/c 1'
_atom_sites_solution_hydrogens geom
_audit_creation_method SHELXL-2013
_audit_update_record
;
2016-09-23 deposited with the CCDC.
2017-01-04 downloaded from the CCDC.
;
_cell_angle_alpha 90
_cell_angle_beta 117.472(4)
_cell_angle_gamma 90
_cell_formula_units_Z 4
_cell_length_a 7.7056(2)
_cell_length_b 14.8087(3)
_cell_length_c 21.2528(6)
_cell_measurement_reflns_used 6088
_cell_measurement_temperature 293(2)
_cell_measurement_theta_max 73.4450
_cell_measurement_theta_min 3.7480
_cell_volume 2151.69(12)
_computing_cell_refinement
;
CrysAlisPro, Agilent Technologies,
Version 1.171.37.35 (release 13-08-2014 CrysAlis171 .NET)
(compiled Aug 13 2014,18:06:01)
;
_computing_data_collection
;
CrysAlisPro, Agilent Technologies,
Version 1.171.37.35 (release 13-08-2014 CrysAlis171 .NET)
(compiled Aug 13 2014,18:06:01)
;
_computing_data_reduction
;
CrysAlisPro, Agilent Technologies,
Version 1.171.37.35 (release 13-08-2014 CrysAlis171 .NET)
(compiled Aug 13 2014,18:06:01)
;
_computing_structure_refinement 'SHELXL-2013 (Sheldrick, 2013)'
_computing_structure_solution 'SHELXS-2013 (Sheldrick, 2013)'
_diffrn_ambient_environment N~2~
_diffrn_ambient_temperature 293(2)
_diffrn_detector_area_resol_mean 10.5953
_diffrn_measured_fraction_theta_full 0.997
_diffrn_measured_fraction_theta_max 0.970
_diffrn_measurement_device 'four-circle diffractometer'
_diffrn_measurement_device_type 'SuperNova, Dual, Cu at zero, Atlas'
_diffrn_measurement_method '\w scans'
_diffrn_radiation_type CuK\a
_diffrn_radiation_wavelength 1.54184
_diffrn_reflns_av_R_equivalents 0.0244
_diffrn_reflns_av_unetI/netI 0.0237
_diffrn_reflns_Laue_measured_fraction_full 0.997
_diffrn_reflns_Laue_measured_fraction_max 0.970
_diffrn_reflns_limit_h_max 9
_diffrn_reflns_limit_h_min -9
_diffrn_reflns_limit_k_max 18
_diffrn_reflns_limit_k_min -17
_diffrn_reflns_limit_l_max 25
_diffrn_reflns_limit_l_min -18
_diffrn_reflns_number 12530
_diffrn_reflns_point_group_measured_fraction_full 0.997
_diffrn_reflns_point_group_measured_fraction_max 0.970
_diffrn_reflns_theta_full 67.684
_diffrn_reflns_theta_max 73.881
_diffrn_reflns_theta_min 3.795
_diffrn_source 'sealed X-ray tube'
_diffrn_source_type 'SuperNova (Cu) X-ray Source'
_exptl_absorpt_coefficient_mu 9.099
_exptl_absorpt_correction_T_max 1.067
_exptl_absorpt_correction_T_min 0.567
_exptl_absorpt_correction_type gaussian
_exptl_absorpt_process_details
;
CrysAlisPro, Agilent Technologies,
Version 1.171.36.28 (release 01-02-2013 CrysAlis171 .NET)
(compiled Feb  1 2013,16:14:44)
Numerical absorption correction based on gaussian integration over
            a multifaceted crystal model
;
_exptl_crystal_colour white
_exptl_crystal_density_diffrn 1.783
_exptl_crystal_description needle
_exptl_crystal_F_000 1160
_exptl_crystal_size_max 0.3312
_exptl_crystal_size_mid 0.0415
_exptl_crystal_size_min 0.0207
_refine_diff_density_max 0.406
_refine_diff_density_min -0.551
_refine_diff_density_rms 0.054
_refine_ls_extinction_method none
_refine_ls_goodness_of_fit_ref 1.030
_refine_ls_hydrogen_treatment constr
_refine_ls_matrix_type full
_refine_ls_number_parameters 307
_refine_ls_number_reflns 4236
_refine_ls_number_restraints 0
_refine_ls_restrained_S_all 1.030
_refine_ls_R_factor_all 0.0355
_refine_ls_R_factor_gt 0.0276
_refine_ls_shift/su_max 0.001
_refine_ls_shift/su_mean 0.000
_refine_ls_structure_factor_coef Fsqd
_refine_ls_weighting_details 'w=1/[\s^2^(Fo^2^)+(0.0331P)^2^+1.0968P] where P=(Fo^2^+2Fc^2^)/3'
_refine_ls_weighting_scheme calc
_refine_ls_wR_factor_gt 0.0670
_refine_ls_wR_factor_ref 0.0710
_reflns_Friedel_coverage 0.000
_reflns_number_gt 3575
_reflns_number_total 4236
_reflns_threshold_expression 'I > 2\s(I)'
_cod_data_source_file c6ce02393b2.cif
_cod_data_source_block compound_I2-Ag
_cod_depositor_comments 'Adding full bibliography for 7227343--7227351.cif.'
_cod_database_code 7227349
_shelx_space_group_comment
;
The symmetry employed for this shelxl refinement is uniquely defined
by the following loop, which should always be used as a source of
symmetry information in preference to the above space-group names.
They are only intended as comments.
;
_shelxl_version_number 2013-4

loop_
_space_group_symop_operation_xyz
'x, y, z'
'-x, y+1/2, -z+1/2'
'-x, -y, -z'
'x, -y-1/2, z-1/2'

loop_
_atom_site_label
_atom_site_type_symbol
_atom_site_fract_x
_atom_site_fract_y
_atom_site_fract_z
_atom_site_U_iso_or_equiv
_atom_site_adp_type
_atom_site_occupancy
_atom_site_site_symmetry_order
_atom_site_calc_flag
_atom_site_refinement_flags_posn
_atom_site_refinement_flags_adp
Ag1 Ag 0.74163(3) 1.00508(2) 0.48712(2) 0.04248(8) Uani 1 1 d . .
C1 C 0.6829(4) 0.87546(16) 0.60122(13) 0.0353(5) Uani 1 1 d . .
C2 C 0.5970(3) 0.82793(17) 0.53035(13) 0.0338(5) Uani 1 1 d . .
C3 C 0.5161(3) 0.74015(18) 0.52253(14) 0.0373(5) Uani 1 1 d . .
C4 C 0.5335(4) 0.68678(19) 0.58037(16) 0.0479(7) Uani 1 1 d . .
H4 H 0.6045 0.7079 0.6265 0.057 Uiso 1 1 calc R U
C5 C 0.4451(5) 0.6038(2) 0.56802(18) 0.0572(8) Uani 1 1 d . .
H5 H 0.4574 0.5686 0.6061 0.069 Uiso 1 1 calc R U
C6 C 0.3368(5) 0.5712(2) 0.4990(2) 0.0591(8) Uani 1 1 d . .
H6 H 0.2774 0.5148 0.4917 0.071 Uiso 1 1 calc R U
C7 C 0.3174(4) 0.6205(2) 0.44279(18) 0.0539(8) Uani 1 1 d . .
H7 H 0.2448 0.5978 0.3972 0.065 Uiso 1 1 calc R U
C8 C 0.4062(4) 0.70666(19) 0.45234(15) 0.0425(6) Uani 1 1 d . .
C9 C 0.3871(4) 0.7625(2) 0.39606(15) 0.0477(7) Uani 1 1 d . .
H9 H 0.3142 0.7429 0.3495 0.057 Uiso 1 1 calc R U
C10 C 0.4742(4) 0.8447(2) 0.40914(14) 0.0439(6) Uani 1 1 d . .
H10 H 0.4614 0.8798 0.3710 0.053 Uiso 1 1 calc R U
C11 C 0.9477(4) 0.88858(18) 0.72143(13) 0.0406(6) Uani 1 1 d . .
H11A H 0.9866 0.8393 0.7553 0.049 Uiso 1 1 calc R U
H11B H 0.8517 0.9246 0.7277 0.049 Uiso 1 1 calc R U
C12 C 1.1248(4) 0.94647(18) 0.73672(13) 0.0410(6) Uani 1 1 d . .
H12A H 1.1867 0.9639 0.7863 0.049 Uiso 1 1 calc R U
H12B H 1.2183 0.9111 0.7285 0.049 Uiso 1 1 calc R U
C13 C 1.1217(4) 1.03686(17) 0.64039(13) 0.0344(5) Uani 1 1 d . .
C14 C 1.0730(3) 1.12565(16) 0.60104(13) 0.0332(5) Uani 1 1 d . .
C15 C 1.1730(3) 1.20688(17) 0.63314(14) 0.0360(5) Uani 1 1 d . .
C16 C 1.3109(4) 1.21429(19) 0.70571(15) 0.0430(6) Uani 1 1 d . .
H16 H 1.3412 1.1639 0.7350 0.052 Uiso 1 1 calc R U
C17 C 1.3995(4) 1.2949(2) 0.73271(17) 0.0517(7) Uani 1 1 d . .
H17 H 1.4915 1.2989 0.7802 0.062 Uiso 1 1 calc R U
C18 C 1.3530(4) 1.3720(2) 0.6895(2) 0.0567(8) Uani 1 1 d . .
H18 H 1.4096 1.4272 0.7092 0.068 Uiso 1 1 calc R U
C19 C 1.2262(4) 1.36677(19) 0.61911(19) 0.0536(8) Uani 1 1 d . .
H19 H 1.1996 1.4180 0.5908 0.064 Uiso 1 1 calc R U
C20 C 1.1341(4) 1.28372(18) 0.58862(16) 0.0413(6) Uani 1 1 d . .
C21 C 1.0054(4) 1.2733(2) 0.51593(16) 0.0462(7) Uani 1 1 d . .
H21 H 0.9821 1.3216 0.4851 0.055 Uiso 1 1 calc R U
C22 C 0.9158(4) 1.19345(19) 0.49090(15) 0.0431(6) Uani 1 1 d . .
H22 H 0.8300 1.1885 0.4428 0.052 Uiso 1 1 calc R U
N1 N 0.8589(3) 0.85173(14) 0.65001(11) 0.0398(5) Uani 1 1 d . .
H1 H 0.9236 0.8129 0.6391 0.048 Uiso 1 1 calc R U
N2 N 0.5802(3) 0.87800(14) 0.47636(11) 0.0362(5) Uani 1 1 d . .
N3 N 1.0752(3) 1.02750(15) 0.69296(12) 0.0397(5) Uani 1 1 d . .
H3 H 1.0140 1.0706 0.7014 0.048 Uiso 1 1 calc R U
N4 N 0.9455(3) 1.11959(14) 0.53312(11) 0.0366(5) Uani 1 1 d . .
O1 O 0.5824(3) 0.93239(16) 0.61057(11) 0.0640(7) Uani 1 1 d . .
O2 O 1.2027(4) 0.97849(14) 0.62300(12) 0.0574(6) Uani 1 1 d . .
Cl1 Cl 0.11868(11) 0.62847(4) 0.68354(4) 0.04992(17) Uani 1 1 d . .
O3 O 0.1403(5) 0.71055(18) 0.65288(16) 0.0827(8) Uani 1 1 d . .
O4 O 0.0397(6) 0.6545(2) 0.7298(2) 0.1188(14) Uani 1 1 d . .
O5 O 0.3015(4) 0.5881(2) 0.7233(2) 0.1104(12) Uani 1 1 d . .
O6 O -0.0066(5) 0.5692(2) 0.6325(2) 0.1325(15) Uani 1 1 d . .

loop_
_atom_site_aniso_label
_atom_site_aniso_U_11
_atom_site_aniso_U_22
_atom_site_aniso_U_33
_atom_site_aniso_U_23
_atom_site_aniso_U_13
_atom_site_aniso_U_12
Ag1 0.04569(11) 0.04245(12) 0.03856(12) -0.00125(8) 0.01880(8) -0.00194(8)
C1 0.0373(12) 0.0355(12) 0.0311(13) 0.0003(10) 0.0142(10) 0.0013(10)
C2 0.0294(11) 0.0407(13) 0.0301(13) -0.0027(10) 0.0126(10) 0.0034(9)
C3 0.0345(12) 0.0400(13) 0.0371(14) -0.0049(10) 0.0161(11) 0.0015(10)
C4 0.0524(16) 0.0440(15) 0.0419(16) 0.0011(12) 0.0171(13) -0.0004(12)
C5 0.0629(19) 0.0440(16) 0.063(2) 0.0065(14) 0.0272(16) -0.0015(14)
C6 0.0564(18) 0.0413(16) 0.079(2) -0.0105(15) 0.0304(17) -0.0071(14)
C7 0.0510(16) 0.0508(17) 0.0577(19) -0.0219(14) 0.0233(14) -0.0074(13)
C8 0.0355(12) 0.0495(15) 0.0425(15) -0.0140(12) 0.0180(11) -0.0012(11)
C9 0.0417(14) 0.0639(18) 0.0344(15) -0.0164(13) 0.0148(12) -0.0038(13)
C10 0.0403(13) 0.0602(17) 0.0296(13) -0.0044(12) 0.0148(11) 0.0014(12)
C11 0.0429(13) 0.0465(15) 0.0267(13) 0.0052(10) 0.0112(10) -0.0014(11)
C12 0.0414(13) 0.0494(15) 0.0251(13) 0.0068(10) 0.0094(10) -0.0012(11)
C13 0.0357(12) 0.0365(12) 0.0318(13) 0.0000(10) 0.0161(10) 0.0016(10)
C14 0.0335(11) 0.0372(12) 0.0349(13) 0.0018(10) 0.0209(10) 0.0024(10)
C15 0.0333(11) 0.0362(13) 0.0441(15) 0.0005(10) 0.0227(11) 0.0032(10)
C16 0.0409(13) 0.0453(15) 0.0429(16) -0.0025(11) 0.0194(12) 0.0007(11)
C17 0.0414(14) 0.0575(18) 0.0533(18) -0.0144(14) 0.0194(13) -0.0069(13)
C18 0.0462(16) 0.0440(16) 0.082(2) -0.0147(15) 0.0316(16) -0.0097(13)
C19 0.0501(16) 0.0357(14) 0.081(2) 0.0030(14) 0.0348(16) -0.0003(12)
C20 0.0390(13) 0.0379(13) 0.0533(17) 0.0044(11) 0.0265(12) 0.0022(10)
C21 0.0487(15) 0.0438(15) 0.0514(18) 0.0141(12) 0.0277(14) 0.0087(12)
C22 0.0455(14) 0.0484(15) 0.0362(14) 0.0088(11) 0.0195(11) 0.0064(12)
N1 0.0375(11) 0.0415(12) 0.0328(11) -0.0040(9) 0.0098(9) 0.0056(9)
N2 0.0344(10) 0.0426(12) 0.0321(11) -0.0030(9) 0.0158(9) -0.0002(9)
N3 0.0518(13) 0.0385(11) 0.0372(12) 0.0047(9) 0.0277(10) 0.0055(9)
N4 0.0408(11) 0.0377(11) 0.0342(11) 0.0032(9) 0.0198(9) 0.0023(9)
O1 0.0555(12) 0.0784(15) 0.0403(12) -0.0151(10) 0.0070(9) 0.0313(11)
O2 0.0865(16) 0.0478(11) 0.0582(14) 0.0136(10) 0.0506(13) 0.0247(11)
Cl1 0.0600(4) 0.0409(3) 0.0443(4) 0.0033(3) 0.0202(3) 0.0005(3)
O3 0.117(2) 0.0660(16) 0.091(2) 0.0329(14) 0.0695(19) 0.0222(15)
O4 0.206(4) 0.088(2) 0.131(3) 0.017(2) 0.136(3) 0.004(2)
O5 0.0796(19) 0.0669(18) 0.132(3) 0.0115(18) 0.0042(18) 0.0152(15)
O6 0.105(2) 0.098(2) 0.125(3) -0.050(2) -0.006(2) -0.012(2)

loop_
_atom_type_symbol
_atom_type_description
_atom_type_scat_dispersion_real
_atom_type_scat_dispersion_imag
_atom_type_scat_source
C C 0.0181 0.0091 'International Tables Vol C Tables 4.2.6.8 and 6.1.1.4'
H H 0.0000 0.0000 'International Tables Vol C Tables 4.2.6.8 and 6.1.1.4'
Ag Ag 0.1306 4.2820 'International Tables Vol C Tables 4.2.6.8 and 6.1.1.4'
Cl Cl 0.3639 0.7018 'International Tables Vol C Tables 4.2.6.8 and 6.1.1.4'
N N 0.0311 0.0180 'International Tables Vol C Tables 4.2.6.8 and 6.1.1.4'
O O 0.0492 0.0322 'International Tables Vol C Tables 4.2.6.8 and 6.1.1.4'

loop_
_geom_angle_atom_site_label_1
_geom_angle_atom_site_label_2
_geom_angle_atom_site_label_3
_geom_angle
_geom_angle_site_symmetry_1
_geom_angle_site_symmetry_3
N2 Ag1 N4 162.02(8) . .
N2 Ag1 O1 86.13(8) . 3_676
N4 Ag1 O1 107.95(8) . 3_676
N2 Ag1 O2 107.95(8) . 3_776
N4 Ag1 O2 86.96(8) . 3_776
O1 Ag1 O2 74.90(7) 3_676 3_776
O1 C1 N1 123.7(2) . .
O1 C1 C2 117.7(2) . .
N1 C1 C2 118.6(2) . .
N2 C2 C3 123.4(2) . .
N2 C2 C1 115.3(2) . .
C3 C2 C1 120.7(2) . .
C4 C3 C2 123.4(2) . .
C4 C3 C8 119.2(3) . .
C2 C3 C8 117.4(3) . .
C5 C4 C3 119.7(3) . .
C5 C4 H4 120.2 . .
C3 C4 H4 120.2 . .
C4 C5 C6 120.9(3) . .
C4 C5 H5 119.5 . .
C6 C5 H5 119.5 . .
C7 C6 C5 120.8(3) . .
C7 C6 H6 119.6 . .
C5 C6 H6 119.6 . .
C6 C7 C8 120.8(3) . .
C6 C7 H7 119.6 . .
C8 C7 H7 119.6 . .
C9 C8 C7 123.6(3) . .
C9 C8 C3 117.8(3) . .
C7 C8 C3 118.6(3) . .
C10 C9 C8 120.4(3) . .
C10 C9 H9 119.8 . .
C8 C9 H9 119.8 . .
C9 C10 N2 122.6(3) . .
C9 C10 H10 118.7 . .
N2 C10 H10 118.7 . .
N1 C11 C12 112.4(2) . .
N1 C11 H11A 109.1 . .
C12 C11 H11A 109.1 . .
N1 C11 H11B 109.1 . .
C12 C11 H11B 109.1 . .
H11A C11 H11B 107.9 . .
N3 C12 C11 112.6(2) . .
N3 C12 H12A 109.1 . .
C11 C12 H12A 109.1 . .
N3 C12 H12B 109.1 . .
C11 C12 H12B 109.1 . .
H12A C12 H12B 107.8 . .
O2 C13 N3 123.7(2) . .
O2 C13 C14 118.7(2) . .
N3 C13 C14 117.5(2) . .
N4 C14 C15 123.1(2) . .
N4 C14 C13 114.5(2) . .
C15 C14 C13 122.0(2) . .
C16 C15 C20 119.0(2) . .
C16 C15 C14 123.8(2) . .
C20 C15 C14 117.2(2) . .
C17 C16 C15 120.3(3) . .
C17 C16 H16 119.9 . .
C15 C16 H16 119.9 . .
C16 C17 C18 120.6(3) . .
C16 C17 H17 119.7 . .
C18 C17 H17 119.7 . .
C19 C18 C17 120.7(3) . .
C19 C18 H18 119.6 . .
C17 C18 H18 119.6 . .
C18 C19 C20 120.4(3) . .
C18 C19 H19 119.8 . .
C20 C19 H19 119.8 . .
C21 C20 C19 123.2(3) . .
C21 C20 C15 118.0(2) . .
C19 C20 C15 118.9(3) . .
C22 C21 C20 120.1(3) . .
C22 C21 H21 119.9 . .
C20 C21 H21 119.9 . .
C21 C22 N4 122.9(3) . .
C21 C22 H22 118.6 . .
N4 C22 H22 118.6 . .
C1 N1 C11 122.6(2) . .
C1 N1 H1 118.7 . .
C11 N1 H1 118.7 . .
C2 N2 C10 118.4(2) . .
C2 N2 Ag1 124.28(17) . .
C10 N2 Ag1 116.84(18) . .
C13 N3 C12 122.0(2) . .
C13 N3 H3 119.0 . .
C12 N3 H3 119.0 . .
C14 N4 C22 118.6(2) . .
C14 N4 Ag1 123.61(17) . .
C22 N4 Ag1 117.03(18) . .
C1 O1 Ag1 124.70(17) . 3_676
C13 O2 Ag1 122.09(17) . 3_776
O6 Cl1 O5 110.3(2) . .
O6 Cl1 O3 111.7(2) . .
O5 Cl1 O3 110.1(2) . .
O6 Cl1 O4 110.3(3) . .
O5 Cl1 O4 109.3(3) . .
O3 Cl1 O4 105.12(17) . .

loop_
_geom_bond_atom_site_label_1
_geom_bond_atom_site_label_2
_geom_bond_distance
_geom_bond_site_symmetry_2
Ag1 N2 2.209(2) .
Ag1 N4 2.210(2) .
Ag1 O1 2.573(2) 3_676
Ag1 O2 2.578(2) 3_776
C1 O1 1.222(3) .
C1 N1 1.319(3) .
C1 C2 1.511(3) .
C2 N2 1.321(3) .
C2 C3 1.418(4) .
C3 C4 1.415(4) .
C3 C8 1.422(4) .
C4 C5 1.371(4) .
C4 H4 0.9300 .
C5 C6 1.397(5) .
C5 H5 0.9300 .
C6 C7 1.348(5) .
C6 H6 0.9300 .
C7 C8 1.417(4) .
C7 H7 0.9300 .
C8 C9 1.405(4) .
C9 C10 1.355(4) .
C9 H9 0.9300 .
C10 N2 1.369(3) .
C10 H10 0.9300 .
C11 N1 1.453(3) .
C11 C12 1.514(4) .
C11 H11A 0.9700 .
C11 H11B 0.9700 .
C12 N3 1.457(3) .
C12 H12A 0.9700 .
C12 H12B 0.9700 .
C13 O2 1.219(3) .
C13 N3 1.329(3) .
C13 C14 1.510(3) .
C14 N4 1.322(3) .
C14 C15 1.422(4) .
C15 C16 1.417(4) .
C15 C20 1.421(4) .
C16 C17 1.364(4) .
C16 H16 0.9300 .
C17 C18 1.404(5) .
C17 H17 0.9300 .
C18 C19 1.360(5) .
C18 H18 0.9300 .
C19 C20 1.418(4) .
C19 H19 0.9300 .
C20 C21 1.407(4) .
C21 C22 1.349(4) .
C21 H21 0.9300 .
C22 N4 1.365(3) .
C22 H22 0.9300 .
N1 H1 0.8600 .
N3 H3 0.8600 .
O1 Ag1 2.573(2) 3_676
O2 Ag1 2.578(2) 3_776
Cl1 O6 1.383(3) .
Cl1 O5 1.399(3) .
Cl1 O3 1.425(2) .
Cl1 O4 1.428(3) .

loop_
_geom_torsion_atom_site_label_1
_geom_torsion_atom_site_label_2
_geom_torsion_atom_site_label_3
_geom_torsion_atom_site_label_4
_geom_torsion
_geom_torsion_site_symmetry_4
O1 C1 C2 N2 71.1(3) .
N1 C1 C2 N2 -110.8(3) .
O1 C1 C2 C3 -100.4(3) .
N1 C1 C2 C3 77.8(3) .
N2 C2 C3 C4 -179.7(2) .
C1 C2 C3 C4 -8.9(4) .
N2 C2 C3 C8 -2.2(4) .
C1 C2 C3 C8 168.6(2) .
C2 C3 C4 C5 177.7(3) .
C8 C3 C4 C5 0.2(4) .
C3 C4 C5 C6 -0.4(5) .
C4 C5 C6 C7 0.3(5) .
C5 C6 C7 C8 0.0(5) .
C6 C7 C8 C9 -178.1(3) .
C6 C7 C8 C3 -0.1(4) .
C4 C3 C8 C9 178.1(2) .
C2 C3 C8 C9 0.5(4) .
C4 C3 C8 C7 0.0(4) .
C2 C3 C8 C7 -177.6(2) .
C7 C8 C9 C10 179.1(3) .
C3 C8 C9 C10 1.1(4) .
C8 C9 C10 N2 -1.3(4) .
N1 C11 C12 N3 64.9(3) .
O2 C13 C14 N4 63.8(3) .
N3 C13 C14 N4 -117.0(3) .
O2 C13 C14 C15 -109.7(3) .
N3 C13 C14 C15 69.5(3) .
N4 C14 C15 C16 -179.5(2) .
C13 C14 C15 C16 -6.7(4) .
N4 C14 C15 C20 -1.1(4) .
C13 C14 C15 C20 171.7(2) .
C20 C15 C16 C17 2.3(4) .
C14 C15 C16 C17 -179.4(2) .
C15 C16 C17 C18 1.1(4) .
C16 C17 C18 C19 -3.3(5) .
C17 C18 C19 C20 1.9(5) .
C18 C19 C20 C21 -178.3(3) .
C18 C19 C20 C15 1.5(4) .
C16 C15 C20 C21 176.3(2) .
C14 C15 C20 C21 -2.2(4) .
C16 C15 C20 C19 -3.6(4) .
C14 C15 C20 C19 178.0(2) .
C19 C20 C21 C22 -177.0(3) .
C15 C20 C21 C22 3.2(4) .
C20 C21 C22 N4 -0.9(4) .
O1 C1 N1 C11 2.8(4) .
C2 C1 N1 C11 -175.3(2) .
C12 C11 N1 C1 -113.5(3) .
C3 C2 N2 C10 2.1(4) .
C1 C2 N2 C10 -169.1(2) .
C3 C2 N2 Ag1 -169.97(17) .
C1 C2 N2 Ag1 18.8(3) .
C9 C10 N2 C2 -0.3(4) .
C9 C10 N2 Ag1 172.3(2) .
O2 C13 N3 C12 2.4(4) .
C14 C13 N3 C12 -176.7(2) .
C11 C12 N3 C13 -107.9(3) .
C15 C14 N4 C22 3.5(4) .
C13 C14 N4 C22 -169.9(2) .
C15 C14 N4 Ag1 -165.94(17) .
C13 C14 N4 Ag1 20.7(3) .
C21 C22 N4 C14 -2.5(4) .
C21 C22 N4 Ag1 167.6(2) .
N1 C1 O1 Ag1 172.01(19) 3_676
C2 C1 O1 Ag1 -9.9(4) 3_676
N3 C13 O2 Ag1 173.88(19) 3_776
C14 C13 O2 Ag1 -7.0(3) 3_776
